data_4116210
loop_
_publ_author_name
'Bernadette Salignac'
'Sandra Riedel'
'Anne Dolbecq'
'Francis S\'echeresse'
'Emmanuel Cadot'

_publ_contact_author
; 
      Dr. E. Cadot
      Institut Lavoisier, irem, umr c 0173 
      Universit\'e de Versailles Saint Quentin 
      45 Avenue des Etats Unis 
      78035 Versailles Cedex 
      France 
;
_publ_contact_author_email cadot@chimie.uvsq.fr
_publ_contact_author_fax '(33) 1 39 25 43 81'
_publ_contact_author_phone '(33) 1 39 25 43 89'
_publ_section_title
;
 "Wheeling Templates" in Molecular Oxothiomolybdate Rings: Syntheses,
 Structures, and Dynamics
;
_journal_name_full 'Journal of the American Chemical Society'
_journal_page_first 10381
_journal_page_last 10389
_journal_paper_doi 10.1021/ja001878t
_journal_volume 122
_journal_year 2000
_chemical_formula_sum 'C10 H44 Mo8 N2 O26 S8'
_chemical_formula_weight 1632.47
_chemical_name_systematic
; 
 ? 
;
_space_group_IT_number 14
_symmetry_cell_setting monoclinic
_symmetry_space_group_name_Hall '-P 2ybc'
_symmetry_space_group_name_H-M 'P 1 21/c 1'
_atom_sites_solution_hydrogens geom
_atom_sites_solution_primary direct
_atom_sites_solution_secondary difmap
_audit_creation_method SHELXL
_cell_angle_alpha 90.00
_cell_angle_beta 112.732(12)
_cell_angle_gamma 90.00
_cell_formula_units_Z 2
_cell_length_a 15.064(2)
_cell_length_b 13.013(3)
_cell_length_c 12.470(2)
_cell_measurement_reflns_used 9393
_cell_measurement_temperature 296(2)
_cell_measurement_theta_max 29.82
_cell_measurement_theta_min 1.47
_cell_volume 2254.6(7)
_computing_cell_refinement 'SMART (Siemens 1996)'
_computing_data_collection 'SMART (Siemens 1996)'
_computing_data_reduction 'Siemens SHELXTL(1994)'
_computing_molecular_graphics 'Siemens SHELXTL(1994)'
_computing_publication_material 'Siemens SHELXTL(1994)'
_computing_structure_refinement 'SHELXL-93 (Sheldrick, 1993)'
_computing_structure_solution 'SHELXS-86 (Sheldrick, 1990)'
_diffrn_ambient_temperature 296(2)
_diffrn_measurement_device 'Siemens P4'
_diffrn_measurement_method '\w scans'
_diffrn_radiation_monochromator graphite
_diffrn_radiation_source 'fine-focus sealed tube'
_diffrn_radiation_type MoK\a
_diffrn_radiation_wavelength 0.71073
_diffrn_reflns_av_R_equivalents 0.0204
_diffrn_reflns_av_sigmaI/netI 0.0287
_diffrn_reflns_limit_h_max 21
_diffrn_reflns_limit_h_min -17
_diffrn_reflns_limit_k_max 11
_diffrn_reflns_limit_k_min -18
_diffrn_reflns_limit_l_max 17
_diffrn_reflns_limit_l_min -12
_diffrn_reflns_number 12723
_diffrn_reflns_theta_max 29.84
_diffrn_reflns_theta_min 1.47
_diffrn_standards_decay_% 0
_exptl_absorpt_coefficient_mu 2.598
_exptl_absorpt_correction_T_max 0.533
_exptl_absorpt_correction_T_min 0.411
_exptl_absorpt_correction_type multi-scan
_exptl_absorpt_process_details 'Blessing, Acta Cryst. (1995) A51 33-38'
_exptl_crystal_colour orange
_exptl_crystal_density_diffrn 2.405
_exptl_crystal_description parallelepiped
_exptl_crystal_F_000 1580
_exptl_crystal_size_max 0.40
_exptl_crystal_size_mid 0.40
_exptl_crystal_size_min 0.36
_refine_diff_density_max 1.638
_refine_diff_density_min -0.838
_refine_diff_density_rms 0.132
_refine_ls_extinction_coef 0.00109(12)
_refine_ls_extinction_expression Fc^*^=kFc[1+0.001xFc^2^\l^3^/sin(2\q)]^-1/4^
_refine_ls_extinction_method SHELXL
_refine_ls_goodness_of_fit_all 1.057
_refine_ls_goodness_of_fit_obs 1.077
_refine_ls_matrix_type full
_refine_ls_number_parameters 228
_refine_ls_number_reflns 5599
_refine_ls_number_restraints 0
_refine_ls_restrained_S_all 1.057
_refine_ls_restrained_S_obs 1.077
_refine_ls_R_factor_all 0.0398
_refine_ls_R_factor_obs 0.0309
_refine_ls_shift/esd_max 0.001
_refine_ls_shift/esd_mean 0.000
_refine_ls_structure_factor_coef Fsqd
_refine_ls_weighting_details 'w=1/[\s^2^(Fo^2^)+(0.0481P)^2^+4.1326P] where P=(Fo^2^+2Fc^2^)/3'
_refine_ls_weighting_scheme calc
_refine_ls_wR_factor_all 0.0904
_refine_ls_wR_factor_obs 0.0848
_reflns_number_observed 4773
_reflns_number_total 5599
_reflns_observed_criterion >2sigma(I)
_cod_data_source_file ja001878t_1.cif
_cod_data_source_block '[NMe4]2[Mo8-ox].13H2O'
_cod_depositor_comments
;
The following automatic conversions were performed:

'_refine_ls_weighting_scheme' value 'calc
w=1/[\s^2^(Fo^2^)+(0.0481P)^2^+4.1326P] where P=(Fo^2^+2Fc^2^)/3' was
changed to 'calc'. New tag '_refine_ls_weighting_details' was
created. The value of the new tag was set to
'w=1/[\s^2^(Fo^2^)+(0.0481P)^2^+4.1326P] where P=(Fo^2^+2Fc^2^)/3'.

Automatic conversion script
Id: cif_fix_values 3143 2015-03-26 13:38:13Z robertas 
;
_cod_original_cell_volume 2254.7(8)
_cod_database_code 4116210

loop_
_symmetry_equiv_pos_as_xyz
'x, y, z'
'-x, y+1/2, -z+1/2'
'-x, -y, -z'
'x, -y-1/2, z-1/2'

loop_
_atom_site_aniso_label
_atom_site_aniso_U_11
_atom_site_aniso_U_22
_atom_site_aniso_U_33
_atom_site_aniso_U_23
_atom_site_aniso_U_13
_atom_site_aniso_U_12
Mo1 0.0292(2) 0.0278(2) 0.0231(2) 0.00201(12) 0.01119(13) 0.00009(12)
Mo3 0.0264(2) 0.0298(2) 0.0255(2) 0.00318(12) 0.01057(13) 0.00125(12)
Mo2 0.0266(2) 0.0300(2) 0.0245(2) 0.00192(12) 0.00984(13) -0.00034(12)
Mo4 0.0293(2) 0.0268(2) 0.0228(2) 0.00236(12) 0.01159(13) -0.00020(12)
S1 0.0370(5) 0.0299(5) 0.0411(6) -0.0025(4) 0.0207(5) -0.0007(4)
S2 0.0381(5) 0.0306(5) 0.0368(5) -0.0048(4) 0.0198(5) -0.0037(4)
S3 0.0406(6) 0.0312(5) 0.0300(5) 0.0004(4) 0.0143(4) 0.0066(4)
S4 0.0418(5) 0.0298(5) 0.0263(5) -0.0003(4) 0.0092(4) 0.0045(4)
O1 0.044(2) 0.045(2) 0.0297(15) 0.0085(13) 0.0133(14) 0.0023(14)
O2 0.035(2) 0.050(2) 0.033(2) 0.0052(14) 0.0090(13) 0.0015(14)
O3 0.033(2) 0.048(2) 0.043(2) 0.0074(15) 0.0163(14) -0.0024(14)
O4 0.040(2) 0.041(2) 0.036(2) 0.0049(13) 0.0172(14) -0.0061(13)
O5 0.0275(13) 0.0325(14) 0.0293(14) 0.0055(11) 0.0112(11) 0.0035(11)
O6 0.0304(14) 0.0328(15) 0.0253(13) 0.0014(11) 0.0109(11) -0.0023(11)
O7 0.0323(14) 0.0296(14) 0.0245(13) 0.0002(11) 0.0152(12) -0.0004(11)
O8 0.0327(14) 0.0259(13) 0.0283(14) 0.0030(11) 0.0133(12) 0.0008(11)
O9 0.058(2) 0.0300(14) 0.0293(15) 0.0061(12) 0.0264(15) 0.0028(14)
O10 0.0243(14) 0.039(2) 0.041(2) -0.0106(13) 0.0074(13) 0.0006(12)

loop_
_atom_site_label
_atom_site_type_symbol
_atom_site_fract_x
_atom_site_fract_y
_atom_site_fract_z
_atom_site_U_iso_or_equiv
_atom_site_thermal_displace_type
_atom_site_occupancy
_atom_site_calc_flag
_atom_site_refinement_flags
Mo1 Mo 0.39861(2) 0.62805(3) 0.18244(3) 0.02638(9) Uani 1 d .
Mo3 Mo 0.76193(2) 0.58709(3) 0.54623(3) 0.02710(9) Uani 1 d .
Mo2 Mo 0.24891(2) 0.53614(3) 0.23042(3) 0.02704(9) Uani 1 d .
Mo4 Mo 0.63107(2) 0.64912(3) 0.32700(3) 0.02584(9) Uani 1 d .
S1 S 0.30868(8) 0.70099(8) 0.27736(10) 0.0343(2) Uani 1 d .
S2 S 0.35286(8) 0.45748(8) 0.16029(10) 0.0336(2) Uani 1 d .
S3 S 0.70169(8) 0.48891(8) 0.37877(9) 0.0338(2) Uani 1 d .
S4 S 0.66695(8) 0.73234(8) 0.50223(9) 0.0339(2) Uani 1 d .
O1 O 0.3439(2) 0.6734(3) 0.0458(3) 0.0399(7) Uani 1 d .
O2 O 0.1502(2) 0.5548(3) 0.1092(3) 0.0406(7) Uani 1 d .
O3 O 0.8675(2) 0.6307(3) 0.5470(3) 0.0410(7) Uani 1 d .
O4 O 0.7040(2) 0.7077(3) 0.2722(3) 0.0380(7) Uani 1 d .
O5 O 0.8077(2) 0.4528(2) 0.6420(2) 0.0297(6) Uani 1 d .
O6 O 0.7786(2) 0.6112(2) 0.7196(2) 0.0295(6) Uani 1 d .
O7 O 0.5300(2) 0.5796(2) 0.1784(2) 0.0275(6) Uani 1 d .
O8 O 0.5055(2) 0.7355(2) 0.2629(2) 0.0285(6) Uani 1 d .
O9 O 0.5026(2) 0.5671(2) 0.3795(3) 0.0363(7) Uani 1 d .
O10 O 0.6246(2) 0.5094(2) 0.5797(3) 0.0365(7) Uani 1 d .
C1 C 0.5363(4) 0.4827(4) 0.5602(5) 0.0247(11) Uiso 0.67 d P
C2 C 0.5402(8) 0.5245(8) 0.4855(9) 0.022(2) Uiso 0.33 d P
N1A N 0.0969(5) 0.4750(7) -0.2104(7) 0.047(2) Uiso 0.67 d P
C3A C 0.2024(9) 0.5189(10) -0.1503(11) 0.071(3) Uiso 0.67 d P
C4A C 0.9340(8) 0.5252(10) 0.3420(10) 0.069(3) Uiso 0.67 d P
C5A C 0.0326(7) 0.5574(9) -0.1851(9) 0.061(2) Uiso 0.67 d P
C6A C 0.0885(13) 0.3783(14) -0.1635(16) 0.126(6) Uiso 0.67 d P
N1B N 0.0990(10) 0.5100(12) -0.2214(12) 0.040(3) Uiso 0.33 d P
C3B C 0.1997(12) 0.4756(14) -0.1403(15) 0.044(4) Uiso 0.33 d P
C6B C 0.1034(22) 0.6102(23) -0.2826(27) 0.100(8) Uiso 0.33 d P
C5B C 0.0277(14) 0.5098(16) -0.1652(17) 0.056(4) Uiso 0.33 d P
C4B C 0.9292(20) 0.5769(23) 0.3198(25) 0.084(7) Uiso 0.33 d P
OW1 O 0.4647(2) 0.8807(3) 0.4102(3) 0.0412(7) Uiso 1 d .
OW2 O 0.8369(4) 0.2785(5) 0.5506(5) 0.092(2) Uiso 1 d .
OW3 O 0.9353(8) 0.7859(8) 0.4296(9) 0.082(3) Uiso 0.50 d P
OW4 O 0.9255(9) 0.2730(10) 0.4087(11) 0.102(4) Uiso 0.50 d P

loop_
_atom_type_symbol
_atom_type_description
_atom_type_scat_dispersion_real
_atom_type_scat_dispersion_imag
_atom_type_scat_source
C C 0.0033 0.0016 'International Tables Vol C Tables 4.2.6.8 and 6.1.1.4'
N N 0.0061 0.0033 'International Tables Vol C Tables 4.2.6.8 and 6.1.1.4'
O O 0.0106 0.0060 'International Tables Vol C Tables 4.2.6.8 and 6.1.1.4'
S S 0.1246 0.1234 'International Tables Vol C Tables 4.2.6.8 and 6.1.1.4'
Mo Mo -1.6832 0.6857 'International Tables Vol C Tables 4.2.6.8 and 6.1.1.4'
H H 0.0000 0.0000 'International Tables Vol C Tables 4.2.6.8 and 6.1.1.4'

loop_
_geom_angle_atom_site_label_1
_geom_angle_atom_site_label_2
_geom_angle_atom_site_label_3
_geom_angle
_geom_angle_site_symmetry_1
_geom_angle_site_symmetry_3
O1 Mo1 O8 103.76(14) . .
O1 Mo1 O7 100.27(14) . .
O8 Mo1 O7 69.56(11) . .
O1 Mo1 S2 102.04(12) . .
O8 Mo1 S2 147.72(8) . .
O7 Mo1 S2 87.06(8) . .
O1 Mo1 S1 102.62(12) . .
O8 Mo1 S1 88.56(8) . .
O7 Mo1 S1 151.50(8) . .
S2 Mo1 S1 104.38(4) . .
O1 Mo1 O9 171.17(14) . .
O8 Mo1 O9 70.19(10) . .
O7 Mo1 O9 71.78(11) . .
S2 Mo1 O9 81.73(8) . .
S1 Mo1 O9 83.95(8) . .
O1 Mo1 Mo2 104.15(12) . .
O8 Mo1 Mo2 136.03(8) . .
O7 Mo1 Mo2 135.97(8) . .
S2 Mo1 Mo2 52.42(3) . .
S1 Mo1 Mo2 52.49(3) . .
O9 Mo1 Mo2 84.51(8) . .
O3 Mo3 O5 100.22(14) . .
O3 Mo3 O6 101.92(14) . .
O5 Mo3 O6 69.68(11) . .
O3 Mo3 S4 102.87(12) . .
O5 Mo3 S4 149.73(9) . .
O6 Mo3 S4 86.50(8) . .
O3 Mo3 S3 103.37(13) . .
O5 Mo3 S3 88.96(9) . .
O6 Mo3 S3 149.35(8) . .
S4 Mo3 S3 104.30(4) . .
O3 Mo3 O10 169.64(14) . .
O5 Mo3 O10 70.93(11) . .
O6 Mo3 O10 70.31(11) . .
S4 Mo3 O10 83.84(8) . .
S3 Mo3 O10 82.26(8) . .
O3 Mo3 Mo4 102.43(12) . .
O5 Mo3 Mo4 139.05(8) . .
O6 Mo3 Mo4 136.09(8) . .
S4 Mo3 Mo4 52.66(3) . .
S3 Mo3 Mo4 52.81(3) . .
O10 Mo3 Mo4 87.91(7) . .
O2 Mo2 O5 101.30(14) . 3_666
O2 Mo2 O6 100.99(14) . 3_666
O5 Mo2 O6 69.55(11) 3_666 3_666
O2 Mo2 S2 102.59(12) . .
O5 Mo2 S2 149.24(8) 3_666 .
O6 Mo2 S2 87.05(9) 3_666 .
O2 Mo2 S1 102.52(12) . .
O5 Mo2 S1 88.68(9) 3_666 .
O6 Mo2 S1 150.61(8) 3_666 .
S2 Mo2 S1 104.63(4) . .
O2 Mo2 O10 169.93(14) . 3_666
O5 Mo2 O10 71.10(11) 3_666 3_666
O6 Mo2 O10 70.43(11) 3_666 3_666
S2 Mo2 O10 82.61(8) . 3_666
S1 Mo2 O10 84.22(8) . 3_666
O2 Mo2 Mo1 104.57(12) . .
O5 Mo2 Mo1 137.09(8) 3_666 .
O6 Mo2 Mo1 135.69(8) 3_666 .
S2 Mo2 Mo1 52.47(3) . .
S1 Mo2 Mo1 52.69(3) . .
O10 Mo2 Mo1 85.46(8) 3_666 .
O4 Mo4 O8 103.82(14) . .
O4 Mo4 O7 101.63(13) . .
O8 Mo4 O7 69.57(11) . .
O4 Mo4 S4 102.75(12) . .
O8 Mo4 S4 87.46(8) . .
O7 Mo4 S4 149.81(8) . .
O4 Mo4 S3 102.66(12) . .
O8 Mo4 S3 147.85(8) . .
O7 Mo4 S3 87.49(8) . .
S4 Mo4 S3 104.13(4) . .
O4 Mo4 O9 171.39(13) . .
O8 Mo4 O9 69.56(10) . .
O7 Mo4 O9 71.17(10) . .
S4 Mo4 O9 82.78(8) . .
S3 Mo4 O9 82.08(8) . .
O4 Mo4 Mo3 101.71(11) . .
O8 Mo4 Mo3 136.43(8) . .
O7 Mo4 Mo3 137.35(8) . .
S4 Mo4 Mo3 52.57(3) . .
S3 Mo4 Mo3 52.72(3) . .
O9 Mo4 Mo3 86.89(7) . .
Mo2 S1 Mo1 74.82(4) . .
Mo2 S2 Mo1 75.11(4) . .
Mo3 S3 Mo4 74.47(4) . .
Mo3 S4 Mo4 74.77(4) . .
Mo3 O5 Mo2 103.82(12) . 3_666
Mo3 O6 Mo2 102.12(12) . 3_666
Mo4 O7 Mo1 102.62(12) . .
Mo1 O8 Mo4 104.05(12) . .
C1 O9 C2 48.1(5) 3_666 .
C1 O9 Mo1 118.9(3) 3_666 .
C2 O9 Mo1 167.0(5) . .
C1 O9 Mo4 159.1(3) 3_666 .
C2 O9 Mo4 111.0(5) . .
Mo1 O9 Mo4 81.99(9) . .
C1 O10 C2 48.5(5) . .
C1 O10 Mo2 118.0(3) . 3_666
C2 O10 Mo2 166.4(5) . 3_666
C1 O10 Mo3 159.3(3) . .
C2 O10 Mo3 110.8(5) . .
Mo2 O10 Mo3 82.77(9) 3_666 .
C2 C1 C2 89.5(9) 3_666 .
C2 C1 O9 68.3(7) 3_666 3_666
C2 C1 O9 157.8(7) . 3_666
C2 C1 O10 158.5(8) 3_666 .
C2 C1 O10 69.0(6) . .
O9 C1 O10 133.2(5) 3_666 .
C2 C1 C1 45.4(7) 3_666 3_666
C2 C1 C1 44.1(6) . 3_666
O9 C1 C1 113.7(6) 3_666 3_666
O10 C1 C1 113.1(6) . 3_666
C1 C2 C1 90.5(9) 3_666 .
C1 C2 O9 63.6(6) 3_666 .
C1 C2 O9 154.1(10) . .
C1 C2 O10 153.0(11) 3_666 .
C1 C2 O10 62.5(6) . .
O9 C2 O10 143.4(9) . .
C1 C2 C2 45.9(6) 3_666 3_666
C1 C2 C2 44.6(6) . 3_666
O9 C2 C2 109.5(10) . 3_666
O10 C2 C2 107.1(10) . 3_666
C6A N1A C5B 85.6(12) . .
C6A N1A C4B 86.5(15) . 3_665
C5B N1A C4B 123.2(15) . 3_665
C6A N1A C3B 90.0(11) . .
C5B N1A C3B 121.9(12) . .
C4B N1A C3B 114.3(14) 3_665 .
C6A N1A C4A 113.9(11) . 3_665
C5B N1A C4A 117.2(10) . 3_665
C4B N1A C4A 28.0(11) 3_665 3_665
C3B N1A C4A 117.3(10) . 3_665
C6A N1A C5A 111.5(10) . .
C5B N1A C5A 25.9(8) . .
C4B N1A C5A 123.6(13) 3_665 .
C3B N1A C5A 118.4(9) . .
C4A N1A C5A 105.3(8) 3_665 .
C6A N1A C3A 111.1(10) . .
C5B N1A C3A 116.8(10) . .
C4B N1A C3A 118.5(13) 3_665 .
C3B N1A C3A 21.6(7) . .
C4A N1A C3A 110.1(8) 3_665 .
C5A N1A C3A 104.3(8) . .
C3B C3A N1B 84.7(24) . .
C3B C3A N1A 67.0(23) . .
N1B C3A N1A 17.7(6) . .
C4B C4A N1B 87.3(28) . 3_665
C4B C4A N1A 69.1(26) . 3_665
N1B C4A N1A 18.4(6) 3_665 3_665
C4B C4A C6B 137.9(30) . 3_665
N1B C4A C6B 51.7(12) 3_665 3_665
N1A C4A C6B 70.1(11) 3_665 3_665
C5B C5A N1B 84.8(22) . .
C5B C5A N1A 67.1(21) . .
N1B C5A N1A 17.6(7) . .
C5B C5A C6B 133.1(24) . .
N1B C5A C6B 48.9(11) . .
N1A C5A C6B 66.3(10) . .
N1A C6A N1B 2.2(7) . .
N1A C6A C5B 47.7(9) . .
N1B C6A C5B 45.8(9) . .
N1A C6A C4B 47.2(11) . 3_665
N1B C6A C4B 49.2(11) . 3_665
C5B C6A C4B 81.0(12) . 3_665
N1A C6A C3B 45.8(8) . .
N1B C6A C3B 45.8(8) . .
C5B C6A C3B 79.1(10) . .
C4B C6A C3B 75.1(12) 3_665 .
C5A N1B C4A 118.2(11) . 3_665
C5A N1B C3A 119.8(12) . .
C4A N1B C3A 120.3(12) 3_665 .
C5A N1B C5B 27.1(8) . .
C4A N1B C5B 117.5(13) 3_665 .
C3A N1B C5B 120.3(13) . .
C5A N1B C6B 87.7(15) . .
C4A N1B C6B 79.4(15) 3_665 .
C3A N1B C6B 89.6(15) . .
C5B N1B C6B 114.6(17) . .
C5A N1B C3B 124.6(13) . .
C4A N1B C3B 116.3(12) 3_665 .
C3A N1B C3B 22.3(7) . .
C5B N1B C3B 113.5(14) . .
C6B N1B C3B 110.9(16) . .
C5A N1B C4B 123.5(14) . 3_665
C4A N1B C4B 26.7(10) 3_665 3_665
C3A N1B C4B 115.0(14) . 3_665
C5B N1B C4B 109.4(16) . 3_665
C6B N1B C4B 105.7(18) . 3_665
C3B N1B C4B 101.6(15) . 3_665
C5A N1B C6A 95.8(11) . .
C4A N1B C6A 93.6(11) 3_665 .
C3A N1B C6A 93.8(11) . .
C5B N1B C6A 68.7(12) . .
C6B N1B C6A 173.1(16) . .
C3B N1B C6A 71.9(11) . .
C4B N1B C6A 67.4(13) 3_665 .
C3A C3B N1A 91.3(25) . .
C3A C3B N1B 73.0(23) . .
N1A C3B N1B 18.3(6) . .
C3A C3B C6A 134.2(27) . .
N1A C3B C6A 44.2(8) . .
N1B C3B C6A 62.3(10) . .
N1B C6B C4A 48.9(11) . 3_665
N1B C6B C5A 43.4(10) . .
C4A C6B C5A 77.0(12) 3_665 .
C5A C5B N1A 86.9(23) . .
C5A C5B N1B 68.2(21) . .
N1A C5B N1B 18.8(6) . .
C5A C5B C6A 133.6(26) . .
N1A C5B C6A 46.7(9) . .
N1B C5B C6A 65.4(11) . .
C4A C4B N1A 82.9(28) . 3_665
C4A C4B N1B 65.9(25) . 3_665
N1A C4B N1B 17.1(7) 3_665 3_665
C4A C4B C6A 128.2(33) . 3_665
N1A C4B C6A 46.3(10) 3_665 3_665
N1B C4B C6A 63.4(13) 3_665 3_665

loop_
_geom_bond_atom_site_label_1
_geom_bond_atom_site_label_2
_geom_bond_distance
_geom_bond_site_symmetry_2
Mo1 O1 1.687(3) .
Mo1 O8 2.075(3) .
Mo1 O7 2.097(3) .
Mo1 S2 2.3089(12) .
Mo1 S1 2.3187(12) .
Mo1 O9 2.479(3) .
Mo1 Mo2 2.8136(6) .
Mo3 O3 1.685(3) .
Mo3 O5 2.078(3) .
Mo3 O6 2.101(3) .
Mo3 S4 2.3052(12) .
Mo3 S3 2.3135(12) .
Mo3 O10 2.479(3) .
Mo3 Mo4 2.8012(7) .
Mo2 O2 1.679(3) .
Mo2 O5 2.080(3) 3_666
Mo2 O6 2.106(3) 3_666
Mo2 S2 2.3072(12) .
Mo2 S1 2.3125(12) .
Mo2 O10 2.470(3) 3_666
Mo4 O4 1.684(3) .
Mo4 O8 2.076(3) .
Mo4 O7 2.096(3) .
Mo4 S4 2.3080(11) .
Mo4 S3 2.3160(12) .
Mo4 O9 2.509(3) .
O5 Mo2 2.080(3) 3_666
O6 Mo2 2.106(3) 3_666
O9 C1 1.292(6) 3_666
O9 C2 1.340(11) .
O10 C1 1.303(6) .
O10 C2 1.371(11) .
O10 Mo2 2.470(3) 3_666
C1 C2 1.074(12) 3_666
C1 C2 1.100(12) .
C1 O9 1.292(6) 3_666
C1 C1 1.544(11) 3_666
C2 C1 1.074(12) 3_666
C2 C2 1.53(2) 3_666
N1A C6A 1.41(2) .
N1A C5B 1.44(2) .
N1A C4B 1.43(3) 3_665
N1A C3B 1.45(2) .
N1A C4A 1.523(14) 3_665
N1A C5A 1.556(13) .
N1A C3A 1.579(14) .
C3A C3B 0.58(2) .
C3A N1B 1.47(2) .
C4A C4B 0.72(3) .
C4A N1B 1.46(2) 3_665
C4A N1A 1.523(14) 3_665
C4A C6B 1.91(3) 3_665
C5A C5B 0.68(2) .
C5A N1B 1.39(2) .
C5A C6B 2.02(3) .
C6A N1B 1.89(2) .
C6A C5B 1.94(3) .
C6A C4B 1.95(3) 3_665
C6A C3B 2.03(3) .
N1B C4A 1.46(2) 3_665
N1B C5B 1.49(2) .
N1B C6B 1.52(3) .
N1B C3B 1.53(2) .
N1B C4B 1.60(3) 3_665
C6B C4A 1.91(3) 3_665
C4B N1A 1.43(3) 3_665
C4B N1B 1.60(3) 3_665
C4B C6A 1.95(3) 3_665
